data_7109905
loop_
_publ_author_name
'Dan A Kim'
'Philjae Kang'
'Moon-Gun Choi'
'Kyu-Sung Jeong'

_publ_section_title
;
 A chiral indolocarbazole foldamer displaying strong circular dichroism
 responsive to anion binding
;
_journal_name_full Chem.Commun.
_journal_page_first 9743
_journal_paper_doi 10.1039/c3cc45989f
_journal_volume 49
_journal_year 2013
_chemical_absolute_configuration rm
_chemical_formula_moiety 'Cl, C116 H106 N8 O2, 2(C4 H8 O2), C16 H36 N'
_chemical_formula_sum 'C140 H158 Cl N9 O6'
_chemical_formula_weight 2098.19
_chemical_name_systematic
;
 ?
;
_space_group_crystal_system orthorhombic
_space_group_IT_number 18
_space_group_name_Hall 'P 2 2ab'
_space_group_name_H-M_alt 'P 21 21 2'
_symmetry_space_group_name_Hall 'P 2 2ab'
_symmetry_space_group_name_H-M 'P 21 21 2'
_atom_sites_solution_hydrogens geom
_atom_sites_solution_primary direct
_audit_creation_date 2013-09-02
_audit_creation_method
;
  Olex2 1.2
  (compiled Apr 23 2013 17:54:37, GUI svn.r4466)
;
_cell_angle_alpha 90
_cell_angle_beta 90
_cell_angle_gamma 90
_cell_formula_units_Z 2
_cell_length_a 37.1603(8)
_cell_length_b 11.1559(3)
_cell_length_c 15.1723(3)
_cell_measurement_reflns_used 9769
_cell_measurement_temperature 170
_cell_measurement_theta_max 78.43
_cell_measurement_theta_min 2.38
_cell_volume 6289.8(2)
_computing_molecular_graphics
;
O. V. Dolomanov, L. J. Bourhis, R. J. Gildea, J. A. K. Howard and H. Puschmann,
OLEX2: a complete structure solution, refinement and analysis program.
J. Appl. Cryst. (2009). 42, 339-341.
;
_computing_publication_material
;
O. V. Dolomanov, L. J. Bourhis, R. J. Gildea, J. A. K. Howard and H. Puschmann,
OLEX2: a complete structure solution, refinement and analysis program.
J. Appl. Cryst. (2009). 42, 339-341.
;
_computing_structure_refinement
;
XL, G.M. Sheldrick, Acta Cryst.
(2008). A64, 112-122
;
_computing_structure_solution
;
XS, G.M. Sheldrick, Acta Cryst.
(2008). A64, 112-122
;
_diffrn_ambient_temperature 170.0
_diffrn_measured_fraction_theta_full 0.995
_diffrn_measured_fraction_theta_max 0.954
_diffrn_measurement_device_type 'Bruker APEX-II CCD'
_diffrn_measurement_method '\f and \w scans'
_diffrn_radiation_monochromator graphite
_diffrn_radiation_type CuK\a
_diffrn_radiation_wavelength 1.54178
_diffrn_reflns_av_R_equivalents 0.0467
_diffrn_reflns_av_unetI/netI 0.0389
_diffrn_reflns_Laue_measured_fraction_full 0.995
_diffrn_reflns_Laue_measured_fraction_max 0.954
_diffrn_reflns_limit_h_max 47
_diffrn_reflns_limit_h_min -46
_diffrn_reflns_limit_k_max 14
_diffrn_reflns_limit_k_min -14
_diffrn_reflns_limit_l_max 18
_diffrn_reflns_limit_l_min -17
_diffrn_reflns_number 60832
_diffrn_reflns_point_group_measured_fraction_full 0.994
_diffrn_reflns_point_group_measured_fraction_max 0.932
_diffrn_reflns_theta_full 67.500
_diffrn_reflns_theta_max 79.93
_diffrn_reflns_theta_min 2.38
_diffrn_standards_number 0
_exptl_absorpt_coefficient_mu 0.709
_exptl_absorpt_correction_T_max 0.7543
_exptl_absorpt_correction_T_min 0.6393
_exptl_absorpt_correction_type multi-scan
_exptl_absorpt_process_details
;
SADABS-2008/1 (Bruker,2008) was used for absorption correction.
wR2(int) was 0.1067 before and 0.0727 after correction.
The Ratio of minimum to maximum transmission is 0.8475.
The \l/2 correction factor is 0.0015.
;
_exptl_crystal_colour 'clear dark yellow'
_exptl_crystal_colour_lustre clear
_exptl_crystal_colour_modifier dark
_exptl_crystal_colour_primary yellow
_exptl_crystal_density_diffrn 1.108
_exptl_crystal_description block
_exptl_crystal_F_000 2252
_exptl_crystal_size_max 0.2
_exptl_crystal_size_mid 0.1
_exptl_crystal_size_min 0.1
_refine_diff_density_max 0.347
_refine_diff_density_min -0.252
_refine_diff_density_rms 0.046
_refine_ls_abs_structure_details
;
 Flack x determined using 3424 quotients [(I+)-(I-)]/[(I+)+(I-)]
 (Parsons and Flack (2004), Acta Cryst. A60, s61).
;
_refine_ls_abs_structure_Flack 0.027(8)
_refine_ls_extinction_method none
_refine_ls_goodness_of_fit_ref 1.063
_refine_ls_hydrogen_treatment constr
_refine_ls_matrix_type full
_refine_ls_number_parameters 780
_refine_ls_number_reflns 12802
_refine_ls_number_restraints 36
_refine_ls_restrained_S_all 1.062
_refine_ls_R_factor_all 0.0906
_refine_ls_R_factor_gt 0.0617
_refine_ls_shift/su_max 0.000
_refine_ls_shift/su_mean 0.000
_refine_ls_structure_factor_coef Fsqd
_refine_ls_weighting_details 'w=1/[\s^2^(Fo^2^)+(0.0986P)^2^+0.9960P] where P=(Fo^2^+2Fc^2^)/3'
_refine_ls_weighting_scheme calc
_refine_ls_wR_factor_gt 0.1587
_refine_ls_wR_factor_ref 0.1816
_reflns_Friedel_coverage 0.769
_reflns_Friedel_fraction_full 0.992
_reflns_Friedel_fraction_max 0.905
_reflns_number_gt 9178
_reflns_number_total 12802
_reflns_threshold_expression 'I > 2\s(I)'
_cod_data_source_file c3cc45989f.txt
_cod_data_source_block cu_dn1_0ma
_cod_database_code 7109905
_olex2_refinement_description
;
1. Fixed Uiso
 At 1.2 times of:
  All C(H) groups, All C(H,H) groups, All N(H) groups
 At 1.5 times of:
  All C(H,H,H) groups
2. Uiso/Uaniso restraints and constraints
C65B \\sim C65A \\sim C63B \\sim C63A \\sim C64B \\sim C64A: within 1.7A with sigma of 0.04 and sigma for terminal atoms of 0.08
3. Others
 Sof(C73B)=Sof(H73A)=Sof(H73B)=Sof(H73C)=Sof(C71B)=Sof(H71A)=Sof(H71B)=
 Sof(H71C)=Sof(C72B)=Sof(H72A)=Sof(H72B)=Sof(H72C)=1-FVAR(1)
 Sof(C71A)=Sof(H71D)=Sof(H71E)=Sof(H71F)=Sof(C72A)=Sof(H72D)=Sof(H72E)=
 Sof(H72F)=Sof(C73A)=Sof(H73D)=Sof(H73E)=Sof(H73F)=FVAR(1)
 Sof(C65B)=Sof(H65D)=Sof(H65E)=Sof(H65F)=Sof(C64B)=Sof(H64A)=Sof(H64B)=
 Sof(H64C)=Sof(C63B)=Sof(H63D)=Sof(H63E)=Sof(H63F)=1-FVAR(2)
 Sof(C63A)=Sof(H63A)=Sof(H63B)=Sof(H63C)=Sof(C65A)=Sof(H65A)=Sof(H65B)=
 Sof(H65C)=Sof(C64A)=Sof(H64D)=Sof(H64E)=Sof(H64F)=FVAR(2)
4.a Ternary CH refined with riding coordinates:
 C49(H49)
4.b Secondary CH2 refined with riding coordinates:
 C504(H50D,H50E), C611(H61A,H61B), C622(H62A,H62B), C621(H62C,H62D), C613(H61C,
 H61D), C612(H61E,H61F), C623(H62E,H62F)
4.c Aromatic/amide H refined with riding coordinates:
 N23(H23), N6(H6), N3(H3), C9(H9), C42(H42), N48(H48), C38(H38), C40(H40),
 C53(H53), C15(H15), C14(H14), C11(H11), C55(H55), C18(H18), C46(H46), C20(H20),
  C45(H45), C44(H44), C52(H52), C35(H35), C51(H51), C54(H54)
4.d Idealised Me refined as rotating group:
 C67(H67A,H67B,H67C), C68(H68A,H68B,H68C), C57(H57A,H57B,H57C), C69(H69A,H69B,
 H69C), C501(H50A,H50B,H50C), C505(H50F,H50G,H50H), C73B(H73A,H73B,H73C),
 C71B(H71A,H71B,H71C), C72B(H72A,H72B,H72C), C71A(H71D,H71E,H71F), C72A(H72D,
 H72E,H72F), C73A(H73D,H73E,H73F), C624(H62G,H62H,H62I), C614(H61G,H61H,H61I),
 C63A(H63A,H63B,H63C), C65A(H65A,H65B,H65C), C65B(H65D,H65E,H65F), C64B(H64A,
 H64B,H64C), C63B(H63D,H63E,H63F), C64A(H64D,H64E,H64F)
;
_shelx_space_group_comment
;
The symmetry employed for this shelxl refinement is uniquely defined
by the following loop, which should always be used as a source of
symmetry information in preference to the above space-group names.
They are only intended as comments.
;
_shelxl_version_number 2013-3

loop_
_space_group_symop_operation_xyz
'x, y, z'
'-x, -y, z'
'x+1/2, -y+1/2, -z'
'-x+1/2, y+1/2, -z'

loop_
_atom_site_label
_atom_site_type_symbol
_atom_site_fract_x
_atom_site_fract_y
_atom_site_fract_z
_atom_site_U_iso_or_equiv
_atom_site_adp_type
_atom_site_occupancy
_atom_site_site_symmetry_order
_atom_site_calc_flag
_atom_site_refinement_flags_posn
_atom_site_refinement_flags_adp
_atom_site_refinement_flags_occupancy
_atom_site_disorder_assembly
_atom_site_disorder_group
Cl1 Cl 0.0000 -0.5000 -0.14687(9) 0.0751(5) Uani 1 2 d S T P . .
C60 C -0.09457(9) -0.2577(3) -0.1379(2) 0.0427(8) Uani 1 1 d . . . . .
N23 N -0.03373(8) -0.4074(3) 0.03866(19) 0.0459(7) Uani 1 1 d . . . . .
H23 H -0.0302 -0.4195 -0.0180 0.055 Uiso 1 1 calc R U . . .
C61 C -0.08898(9) -0.2560(4) -0.0600(2) 0.0456(8) Uani 1 1 d . . . . .
N6 N -0.04036(8) -0.3172(3) -0.27843(19) 0.0453(7) Uani 1 1 d . . . . .
H6 H -0.0302 -0.3309 -0.2270 0.054 Uiso 1 1 calc R U . . .
N3 N 0.04085(8) -0.3816(3) -0.3299(2) 0.0514(8) Uani 1 1 d . . . . .
H3 H 0.0405 -0.3925 -0.2725 0.062 Uiso 1 1 calc R U . . .
C12 C -0.08200(9) -0.2669(4) -0.3822(2) 0.0495(9) Uani 1 1 d . . . . .
C5 C -0.02382(10) -0.3270(4) -0.3598(2) 0.0488(9) Uani 1 1 d . . . . .
C9 C -0.13557(9) -0.2185(4) -0.2621(3) 0.0486(9) Uani 1 1 d . . . . .
H9 H -0.1544 -0.2038 -0.2211 0.058 Uiso 1 1 calc R U . . .
C22 C -0.05935(10) -0.3321(4) 0.0745(2) 0.0457(8) Uani 1 1 d . . . . .
C8 C -0.10185(9) -0.2546(3) -0.2297(2) 0.0429(8) Uani 1 1 d . . . . .
C4 C 0.01141(9) -0.3523(4) -0.3824(3) 0.0492(9) Uani 1 1 d . . . . .
C7 C -0.07554(9) -0.2820(4) -0.2921(2) 0.0446(8) Uani 1 1 d . . . . .
C21 C -0.08459(9) -0.2584(4) 0.0342(2) 0.0447(8) Uani 1 1 d . . . . .
C37 C -0.05733(11) -0.3395(4) 0.1678(2) 0.0518(9) Uani 1 1 d . . . . .
C42 C 0.16775(10) -0.5457(4) -0.0967(3) 0.0554(10) Uani 1 1 d . . . . .
H42 H 0.1819 -0.5681 -0.1462 0.067 Uiso 1 1 calc R U . . .
N48 N 0.23702(9) -0.6554(4) -0.0614(3) 0.0678(10) Uani 1 1 d . . . . .
H48 H 0.2325 -0.6218 -0.1127 0.081 Uiso 1 1 calc R U . . .
C10 C -0.14270(10) -0.2033(4) -0.3517(3) 0.0514(9) Uani 1 1 d . . . . .
C13 C -0.04843(10) -0.2943(4) -0.4267(2) 0.0537(10) Uani 1 1 d . . . . .
C39 C -0.10569(11) -0.1953(4) 0.1811(3) 0.0548(10) Uani 1 1 d . . . . .
C24 C -0.01443(10) -0.4609(4) 0.1064(2) 0.0488(9) Uani 1 1 d . . . . .
C38 C -0.08081(11) -0.2719(4) 0.2198(3) 0.0576(11) Uani 1 1 d . . . . .
H38 H -0.0797 -0.2784 0.2822 0.069 Uiso 1 1 calc R U . . .
C41 C 0.13564(10) -0.4825(4) -0.1099(3) 0.0549(10) Uani 1 1 d . . . . .
C59 C 0.11679(10) -0.4352(4) -0.2737(4) 0.0592(11) Uani 1 1 d . . . . .
C2 C 0.07091(10) -0.3907(4) -0.3843(3) 0.0545(10) Uani 1 1 d . . . . .
C36 C -0.02898(12) -0.4232(4) 0.1878(3) 0.0573(10) Uani 1 1 d . . . . .
C58 C 0.12428(10) -0.4548(4) -0.1978(4) 0.0606(11) Uani 1 1 d . . . . .
C50 C 0.29752(10) -0.6470(4) 0.0055(3) 0.0556(10) Uani 1 1 d . . . . .
C66 C -0.17893(11) -0.1546(5) -0.3836(3) 0.0655(12) Uani 1 1 d . . . . .
C40 C -0.10692(10) -0.1908(4) 0.0884(2) 0.0514(9) Uani 1 1 d . . . . .
H40 H -0.1239 -0.1387 0.0615 0.062 Uiso 1 1 calc R U . . .
C70 C -0.13186(12) -0.1223(5) 0.2370(3) 0.0642(12) Uani 1 1 d . . . . .
C43 C 0.17922(11) -0.5760(4) -0.0132(3) 0.0599(11) Uani 1 1 d . . . . .
C1 C 0.10651(11) -0.4145(4) -0.3619(3) 0.0597(10) Uani 1 1 d . . . . .
C16 C 0.02238(10) -0.3434(4) -0.4702(3) 0.0573(10) Uani 1 1 d . . . . .
C53 C 0.35018(13) -0.5262(5) 0.1009(4) 0.0705(12) Uani 1 1 d . . . . .
H53 H 0.3683 -0.4851 0.1333 0.085 Uiso 1 1 calc R U . . .
C15 C -0.00202(12) -0.3084(5) -0.5364(3) 0.0698(13) Uani 1 1 d . . . . .
H15 H 0.0059 -0.3002 -0.5956 0.084 Uiso 1 1 calc R U . . .
C14 C -0.03735(12) -0.2860(5) -0.5150(3) 0.0682(13) Uani 1 1 d . . . . .
H14 H -0.0541 -0.2650 -0.5596 0.082 Uiso 1 1 calc R U . . .
C11 C -0.11549(10) -0.2284(4) -0.4117(3) 0.0535(10) Uani 1 1 d . . . . .
H11 H -0.1198 -0.2193 -0.4730 0.064 Uiso 1 1 calc R U . . .
C55 C 0.29760(13) -0.5234(4) 0.0109(3) 0.0662(12) Uani 1 1 d . . . . .
H55 H 0.2793 -0.4793 -0.0185 0.079 Uiso 1 1 calc R U . . .
C18 C 0.08627(12) -0.3692(5) -0.5388(3) 0.0677(12) Uani 1 1 d . . . . .
H18 H 0.0792 -0.3546 -0.5980 0.081 Uiso 1 1 calc R U . . .
C67 C -0.20715(12) -0.1517(6) -0.3114(3) 0.0770(15) Uani 1 1 d . . . . .
H67A H -0.2096 -0.2318 -0.2855 0.116 Uiso 1 1 calc R U . . .
H67B H -0.2303 -0.1267 -0.3363 0.116 Uiso 1 1 calc R U . . .
H67C H -0.1998 -0.0947 -0.2656 0.116 Uiso 1 1 calc R U . . .
C19 C 0.12213(12) -0.3917(5) -0.5192(4) 0.0712(13) Uani 1 1 d . . . . .
O56 O 0.21734(10) -0.6977(4) 0.0756(3) 0.0942(12) Uani 1 1 d . . . . .
C46 C 0.11527(12) -0.4500(5) -0.0369(4) 0.0691(13) Uani 1 1 d . . . . .
H46 H 0.0933 -0.4081 -0.0450 0.083 Uiso 1 1 calc R U . . .
C17 C 0.06057(11) -0.3678(4) -0.4715(3) 0.0590(10) Uani 1 1 d . . . . .
C20 C 0.13167(12) -0.4140(5) -0.4310(4) 0.0682(13) Uani 1 1 d . . . . .
H20 H 0.1562 -0.4293 -0.4176 0.082 Uiso 1 1 calc R U . . .
C45 C 0.12662(13) -0.4779(5) 0.0471(4) 0.0709(13) Uani 1 1 d . . . . .
H45 H 0.1129 -0.4530 0.0967 0.085 Uiso 1 1 calc R U . . .
C49 C 0.27051(12) -0.7184(5) -0.0485(4) 0.0703(13) Uani 1 1 d . . . . .
H49 H 0.2650 -0.7935 -0.0152 0.084 Uiso 1 1 calc R U . . .
C44 C 0.15845(13) -0.5429(5) 0.0592(3) 0.0707(13) Uani 1 1 d . . . . .
H44 H 0.1659 -0.5645 0.1170 0.085 Uiso 1 1 calc R U . . .
C47 C 0.21273(12) -0.6473(5) 0.0038(4) 0.0694(12) Uani 1 1 d . . . . .
C52 C 0.35032(13) -0.6474(5) 0.0967(4) 0.0800(15) Uani 1 1 d . . . . .
H52 H 0.3686 -0.6910 0.1264 0.096 Uiso 1 1 calc R U . . .
C35 C -0.01460(14) -0.4621(5) 0.2685(3) 0.0706(14) Uani 1 1 d . . . . .
H35 H -0.0249 -0.4363 0.3226 0.085 Uiso 1 1 calc R U . . .
C51 C 0.32418(12) -0.7087(5) 0.0497(4) 0.0727(14) Uani 1 1 d . . . . .
H51 H 0.3246 -0.7938 0.0480 0.087 Uiso 1 1 calc R U . . .
C54 C 0.32360(13) -0.4625(5) 0.0579(3) 0.0681(12) Uani 1 1 d . . . . .
H54 H 0.3232 -0.3774 0.0606 0.082 Uiso 1 1 calc R U . . .
C68 C -0.19313(13) -0.2331(7) -0.4592(4) 0.0871(17) Uani 1 1 d . . . . .
H68A H -0.1760 -0.2314 -0.5083 0.131 Uiso 1 1 calc R U . . .
H68B H -0.2164 -0.2021 -0.4791 0.131 Uiso 1 1 calc R U . . .
H68C H -0.1960 -0.3157 -0.4384 0.131 Uiso 1 1 calc R U . . .
C62 C 0.15054(14) -0.3871(6) -0.5925(4) 0.0837(17) Uani 1 1 d . . . . .
C57 C 0.28601(16) -0.7547(7) -0.1373(4) 0.101(2) Uani 1 1 d . . . . .
H57A H 0.2700 -0.8131 -0.1655 0.151 Uiso 1 1 calc R U . . .
H57B H 0.3098 -0.7907 -0.1288 0.151 Uiso 1 1 calc R U . . .
H57C H 0.2882 -0.6838 -0.1750 0.151 Uiso 1 1 calc R U . . .
C69 C -0.17307(14) -0.0262(6) -0.4185(4) 0.0865(17) Uani 1 1 d . . . . .
H69A H -0.1631 0.0239 -0.3715 0.130 Uiso 1 1 calc R U . . .
H69B H -0.1961 0.0072 -0.4380 0.130 Uiso 1 1 calc R U . . .
H69C H -0.1563 -0.0282 -0.4683 0.130 Uiso 1 1 calc R U . . .
C502 C 0.24626(14) -0.4828(6) -0.3015(4) 0.0789(14) Uani 1 1 d . . . . .
O503 O 0.24171(13) -0.3692(5) -0.3132(3) 0.1079(14) Uani 1 1 d . . . . .
C501 C 0.26447(17) -0.5434(7) -0.3761(5) 0.109(2) Uani 1 1 d . . . . .
H50A H 0.2507 -0.5299 -0.4303 0.164 Uiso 1 1 calc R U . . .
H50B H 0.2659 -0.6296 -0.3642 0.164 Uiso 1 1 calc R U . . .
H50C H 0.2888 -0.5108 -0.3830 0.164 Uiso 1 1 calc R U . . .
C504 C 0.2271(2) -0.3008(8) -0.2409(5) 0.116(2) Uani 1 1 d . . . . .
H50D H 0.2015 -0.3217 -0.2319 0.140 Uiso 1 1 calc R U . . .
H50E H 0.2404 -0.3191 -0.1860 0.140 Uiso 1 1 calc R U . . .
C505 C 0.2304(3) -0.1770(9) -0.2616(8) 0.170(4) Uani 1 1 d . . . . .
H50F H 0.2499 -0.1659 -0.3044 0.255 Uiso 1 1 calc R U . . .
H50G H 0.2359 -0.1319 -0.2079 0.255 Uiso 1 1 calc R U . . .
H50H H 0.2078 -0.1479 -0.2869 0.255 Uiso 1 1 calc R U . . .
O506 O 0.23746(11) -0.5316(5) -0.2359(3) 0.1068(14) Uani 1 1 d . . . . .
C73B C -0.1549(7) -0.0357(19) 0.1854(11) 0.122(10) Uani 0.483(19) 1 d . . P A 2
H73A H -0.1399 0.0070 0.1425 0.183 Uiso 0.483(19) 1 calc R U P A 2
H73B H -0.1659 0.0221 0.2259 0.183 Uiso 0.483(19) 1 calc R U P A 2
H73C H -0.1738 -0.0800 0.1543 0.183 Uiso 0.483(19) 1 calc R U P A 2
C71B C -0.1124(6) -0.057(2) 0.3074(13) 0.104(7) Uani 0.483(19) 1 d . . P A 2
H71A H -0.0995 -0.1146 0.3447 0.157 Uiso 0.483(19) 1 calc R U P A 2
H71B H -0.1296 -0.0119 0.3433 0.157 Uiso 0.483(19) 1 calc R U P A 2
H71C H -0.0951 -0.0016 0.2807 0.157 Uiso 0.483(19) 1 calc R U P A 2
C72B C -0.1580(5) -0.218(2) 0.2880(15) 0.130(8) Uani 0.483(19) 1 d . . P A 2
H72A H -0.1710 -0.2668 0.2445 0.195 Uiso 0.483(19) 1 calc R U P A 2
H72B H -0.1754 -0.1746 0.3246 0.195 Uiso 0.483(19) 1 calc R U P A 2
H72C H -0.1434 -0.2706 0.3254 0.195 Uiso 0.483(19) 1 calc R U P A 2
C71A C -0.1224(3) -0.1271(16) 0.3342(7) 0.070(4) Uani 0.517(19) 1 d . . P A 1
H71D H -0.1265 -0.2084 0.3565 0.105 Uiso 0.517(19) 1 calc R U P A 1
H71E H -0.1377 -0.0706 0.3667 0.105 Uiso 0.517(19) 1 calc R U P A 1
H71F H -0.0971 -0.1053 0.3421 0.105 Uiso 0.517(19) 1 calc R U P A 1
C72A C -0.1683(2) -0.1744(14) 0.2243(11) 0.083(5) Uani 0.517(19) 1 d . . P A 1
H72D H -0.1776 -0.1509 0.1665 0.124 Uiso 0.517(19) 1 calc R U P A 1
H72E H -0.1844 -0.1448 0.2705 0.124 Uiso 0.517(19) 1 calc R U P A 1
H72F H -0.1668 -0.2620 0.2277 0.124 Uiso 0.517(19) 1 calc R U P A 1
C73A C -0.1289(4) 0.0122(12) 0.2049(8) 0.082(4) Uani 0.517(19) 1 d . . P A 1
H73D H -0.1040 0.0400 0.2118 0.123 Uiso 0.517(19) 1 calc R U P A 1
H73E H -0.1449 0.0627 0.2402 0.123 Uiso 0.517(19) 1 calc R U P A 1
H73F H -0.1358 0.0173 0.1427 0.123 Uiso 0.517(19) 1 calc R U P A 1
N600 N 0.0000 0.0000 -0.1312(7) 0.118(3) Uani 1 2 d S T P . .
C611 C 0.03320(16) 0.0166(6) -0.1911(6) 0.118(3) Uani 1 1 d . . . . .
H61A H 0.0273 0.0769 -0.2368 0.142 Uiso 1 1 calc R U . . .
H61B H 0.0531 0.0495 -0.1551 0.142 Uiso 1 1 calc R U . . .
C622 C 0.03535(16) -0.1070(7) -0.0124(8) 0.141(4) Uani 1 1 d . . . . .
H62A H 0.0331 -0.0359 0.0262 0.169 Uiso 1 1 calc R U . . .
H62B H 0.0581 -0.0994 -0.0459 0.169 Uiso 1 1 calc R U . . .
C621 C 0.00424(15) -0.1095(5) -0.0758(6) 0.113(3) Uani 1 1 d . . . . .
H62C H 0.0072 -0.1795 -0.1153 0.136 Uiso 1 1 calc R U . . .
H62D H -0.0182 -0.1217 -0.0418 0.136 Uiso 1 1 calc R U . . .
C613 C 0.0726(2) -0.0671(8) -0.3109(9) 0.150(4) Uani 1 1 d . . . . .
H61C H 0.0885 -0.0009 -0.2920 0.180 Uiso 1 1 calc R U . . .
H61D H 0.0878 -0.1380 -0.3230 0.180 Uiso 1 1 calc R U . . .
C612 C 0.04657(19) -0.0967(7) -0.2370(7) 0.134(3) Uani 1 1 d . . . . .
H61E H 0.0587 -0.1489 -0.1934 0.160 Uiso 1 1 calc R U . . .
H61F H 0.0258 -0.1413 -0.2612 0.160 Uiso 1 1 calc R U . . .
C623 C 0.03692(19) -0.2199(7) 0.0446(8) 0.139(4) Uani 1 1 d . . . . .
H62E H 0.0140 -0.2271 0.0776 0.167 Uiso 1 1 calc R U . . .
H62F H 0.0389 -0.2906 0.0055 0.167 Uiso 1 1 calc R U . . .
C624 C 0.0672(2) -0.2220(9) 0.1083(9) 0.173(5) Uani 1 1 d . . . . .
H62G H 0.0900 -0.2156 0.0764 0.260 Uiso 1 1 calc R U . . .
H62H H 0.0667 -0.2974 0.1415 0.260 Uiso 1 1 calc R U . . .
H62I H 0.0648 -0.1545 0.1492 0.260 Uiso 1 1 calc R U . . .
C614 C 0.0537(4) -0.0316(10) -0.3932(10) 0.191(5) Uani 1 1 d . . . . .
H61G H 0.0714 -0.0042 -0.4367 0.287 Uiso 1 1 calc R U . . .
H61H H 0.0368 0.0334 -0.3804 0.287 Uiso 1 1 calc R U . . .
H61I H 0.0405 -0.1007 -0.4168 0.287 Uiso 1 1 calc R U . . .
C63A C 0.1493(4) -0.2636(15) -0.6342(12) 0.122(7) Uani 0.64(3) 1 d . U P B 1
H63A H 0.1255 -0.2501 -0.6601 0.182 Uiso 0.64(3) 1 calc R U P B 1
H63B H 0.1677 -0.2583 -0.6804 0.182 Uiso 0.64(3) 1 calc R U P B 1
H63C H 0.1540 -0.2027 -0.5892 0.182 Uiso 0.64(3) 1 calc R U P B 1
C65A C 0.1888(4) -0.399(2) -0.5544(16) 0.143(8) Uani 0.64(3) 1 d . U P B 1
H65A H 0.1934 -0.3323 -0.5139 0.214 Uiso 0.64(3) 1 calc R U P B 1
H65B H 0.2063 -0.3972 -0.6025 0.214 Uiso 0.64(3) 1 calc R U P B 1
H65C H 0.1909 -0.4750 -0.5225 0.214 Uiso 0.64(3) 1 calc R U P B 1
C65B C 0.1785(10) -0.482(4) -0.583(2) 0.154(17) Uani 0.36(3) 1 d . U P B 2
H65D H 0.1886 -0.4792 -0.5236 0.231 Uiso 0.36(3) 1 calc R U P B 2
H65E H 0.1976 -0.4683 -0.6265 0.231 Uiso 0.36(3) 1 calc R U P B 2
H65F H 0.1676 -0.5607 -0.5934 0.231 Uiso 0.36(3) 1 calc R U P B 2
C64B C 0.1344(6) -0.391(4) -0.6886(12) 0.124(13) Uani 0.36(3) 1 d . U P B 2
H64A H 0.1188 -0.4616 -0.6945 0.187 Uiso 0.36(3) 1 calc R U P B 2
H64B H 0.1540 -0.3964 -0.7315 0.187 Uiso 0.36(3) 1 calc R U P B 2
H64C H 0.1203 -0.3184 -0.6995 0.187 Uiso 0.36(3) 1 calc R U P B 2
C63B C 0.1712(11) -0.271(2) -0.584(3) 0.139(14) Uani 0.36(3) 1 d . U P B 2
H63D H 0.1543 -0.2046 -0.5751 0.209 Uiso 0.36(3) 1 calc R U P B 2
H63E H 0.1850 -0.2568 -0.6384 0.209 Uiso 0.36(3) 1 calc R U P B 2
H63F H 0.1877 -0.2758 -0.5341 0.209 Uiso 0.36(3) 1 calc R U P B 2
C64A C 0.1417(5) -0.485(2) -0.6549(15) 0.142(8) Uani 0.64(3) 1 d . U P B 1
H64D H 0.1456 -0.5622 -0.6264 0.212 Uiso 0.64(3) 1 calc R U P B 1
H64E H 0.1571 -0.4781 -0.7071 0.212 Uiso 0.64(3) 1 calc R U P B 1
H64F H 0.1164 -0.4778 -0.6726 0.212 Uiso 0.64(3) 1 calc R U P B 1

loop_
_atom_site_aniso_label
_atom_site_aniso_U_11
_atom_site_aniso_U_22
_atom_site_aniso_U_33
_atom_site_aniso_U_23
_atom_site_aniso_U_13
_atom_site_aniso_U_12
Cl1 0.0886(10) 0.1045(14) 0.0321(7) 0.000 0.000 0.0495(10)
C60 0.0449(16) 0.043(2) 0.040(2) -0.0027(16) 0.0010(13) 0.0004(14)
N23 0.0564(16) 0.0510(19) 0.0304(15) -0.0008(13) 0.0019(12) 0.0115(14)
C61 0.0455(16) 0.046(2) 0.046(2) -0.0003(16) 0.0033(14) 0.0034(15)
N6 0.0459(14) 0.058(2) 0.0320(15) 0.0005(13) -0.0012(11) 0.0058(13)
N3 0.0476(15) 0.062(2) 0.0445(18) -0.0026(15) 0.0010(12) 0.0052(14)
C12 0.0464(17) 0.067(3) 0.0351(18) 0.0045(18) -0.0049(14) 0.0058(17)
C5 0.0480(17) 0.059(2) 0.0397(19) -0.0014(18) 0.0005(14) 0.0032(16)
C9 0.0480(17) 0.054(2) 0.044(2) 0.0005(17) -0.0014(14) 0.0021(15)
C22 0.0557(18) 0.047(2) 0.0344(18) -0.0019(16) 0.0015(14) 0.0052(16)
C8 0.0487(17) 0.042(2) 0.0385(19) 0.0010(15) -0.0004(13) 0.0017(15)
C4 0.0452(17) 0.058(2) 0.044(2) -0.0040(18) -0.0001(14) 0.0049(16)
C7 0.0448(16) 0.051(2) 0.0377(19) -0.0022(16) 0.0034(13) 0.0026(14)
C21 0.0523(18) 0.047(2) 0.0352(19) -0.0015(16) 0.0008(14) 0.0010(16)
C37 0.066(2) 0.055(2) 0.0344(19) -0.0048(17) 0.0051(16) 0.0157(18)
C42 0.0470(18) 0.053(2) 0.067(3) 0.000(2) -0.0023(17) -0.0071(16)
N48 0.0588(19) 0.072(3) 0.072(3) 0.004(2) -0.0065(18) 0.0065(18)
C10 0.0505(18) 0.061(3) 0.043(2) 0.0022(19) -0.0025(15) 0.0011(17)
C13 0.056(2) 0.070(3) 0.0347(19) -0.0010(19) 0.0008(15) 0.0048(18)
C39 0.062(2) 0.058(3) 0.044(2) -0.0057(19) 0.0047(17) 0.0088(19)
C24 0.0605(19) 0.054(2) 0.0316(18) 0.0004(16) -0.0002(14) 0.0129(17)
C38 0.077(2) 0.064(3) 0.0320(19) -0.0030(18) 0.0045(17) 0.019(2)
C41 0.0503(18) 0.051(2) 0.064(2) -0.003(2) -0.0012(17) -0.0107(17)
C59 0.0499(19) 0.050(3) 0.077(3) 0.000(2) 0.000(2) 0.0005(17)
C2 0.0461(17) 0.057(3) 0.060(2) -0.002(2) 0.0032(17) 0.0014(16)
C36 0.077(2) 0.060(3) 0.035(2) -0.0017(18) 0.0014(17) 0.021(2)
C58 0.0477(19) 0.048(2) 0.086(4) -0.004(2) -0.001(2) -0.0051(17)
C50 0.0523(19) 0.044(2) 0.070(3) -0.002(2) -0.0033(18) 0.0059(16)
C66 0.056(2) 0.089(4) 0.052(2) 0.010(2) -0.0057(18) 0.004(2)
C40 0.0584(19) 0.056(2) 0.040(2) -0.0025(18) 0.0072(16) 0.0107(18)
C70 0.075(3) 0.074(3) 0.044(2) -0.010(2) 0.0069(19) 0.020(2)
C43 0.052(2) 0.061(3) 0.067(3) 0.004(2) -0.0018(18) -0.0075(18)
C1 0.052(2) 0.055(3) 0.072(3) 0.002(2) 0.0036(19) 0.0018(17)
C16 0.054(2) 0.074(3) 0.044(2) -0.003(2) 0.0035(16) 0.0030(19)
C53 0.066(2) 0.057(3) 0.089(3) -0.014(3) -0.007(2) -0.003(2)
C15 0.064(2) 0.109(4) 0.037(2) 0.000(2) 0.0077(18) 0.008(2)
C14 0.059(2) 0.106(4) 0.040(2) 0.004(2) -0.0015(17) 0.011(2)
C11 0.0555(19) 0.071(3) 0.0341(19) -0.0001(19) -0.0035(15) 0.0044(18)
C55 0.079(3) 0.043(2) 0.077(3) 0.002(2) -0.010(2) 0.007(2)
C18 0.059(2) 0.079(3) 0.065(3) 0.005(2) 0.016(2) 0.004(2)
C67 0.053(2) 0.110(4) 0.069(3) 0.000(3) -0.001(2) 0.015(2)
C19 0.061(2) 0.070(3) 0.083(4) 0.006(3) 0.025(2) 0.005(2)
O56 0.089(2) 0.107(3) 0.086(3) 0.036(2) -0.005(2) 0.007(2)
C46 0.057(2) 0.059(3) 0.091(4) -0.005(3) 0.008(2) -0.005(2)
C17 0.056(2) 0.069(3) 0.052(2) -0.002(2) 0.0124(17) 0.0020(19)
C20 0.052(2) 0.065(3) 0.088(4) 0.006(3) 0.012(2) 0.0039(19)
C45 0.077(3) 0.065(3) 0.071(3) -0.002(3) 0.017(2) -0.007(2)
C49 0.059(2) 0.062(3) 0.090(4) -0.002(3) -0.015(2) 0.004(2)
C44 0.080(3) 0.065(3) 0.067(3) 0.006(2) 0.007(2) -0.014(2)
C47 0.065(2) 0.065(3) 0.078(3) 0.006(3) -0.011(2) -0.004(2)
C52 0.065(2) 0.058(3) 0.117(4) -0.010(3) -0.025(3) 0.005(2)
C35 0.100(3) 0.078(3) 0.033(2) -0.002(2) 0.000(2) 0.034(3)
C51 0.066(2) 0.048(3) 0.105(4) -0.005(3) -0.017(2) 0.007(2)
C54 0.082(3) 0.047(3) 0.076(3) -0.008(2) -0.002(2) 0.001(2)
C68 0.060(2) 0.126(5) 0.075(3) -0.018(3) -0.016(2) -0.003(3)
C62 0.071(3) 0.077(4) 0.102(4) 0.013(3) 0.038(3) 0.012(3)
C57 0.086(3) 0.119(5) 0.099(4) -0.043(4) -0.021(3) 0.035(3)
C69 0.072(3) 0.100(5) 0.087(4) 0.019(3) -0.008(3) 0.016(3)
C502 0.073(3) 0.071(4) 0.092(4) 0.009(3) 0.000(3) -0.016(3)
O503 0.122(3) 0.098(4) 0.103(3) 0.007(3) 0.010(3) 0.002(3)
C501 0.090(4) 0.123(6) 0.115(5) -0.024(5) 0.021(4) -0.016(4)
C504 0.125(5) 0.125(7) 0.099(5) 0.006(5) 0.023(4) 0.033(5)
C505 0.202(10) 0.099(7) 0.208(12) 0.022(7) 0.003(9) 0.023(7)
O506 0.093(3) 0.128(4) 0.100(3) 0.021(3) 0.016(2) 0.003(3)
C73B 0.159(18) 0.119(16) 0.088(10) 0.023(10) 0.056(11) 0.086(15)
C71B 0.126(13) 0.101(14) 0.086(12) -0.046(10) -0.008(9) 0.051(11)
C72B 0.127(13) 0.161(17) 0.103(14) 0.006(12) 0.058(11) 0.048(12)
C71A 0.076(6) 0.088(10) 0.047(6) -0.017(6) 0.008(4) 0.023(6)
C72A 0.051(4) 0.104(11) 0.093(10) -0.044(8) 0.016(5) 0.006(5)
C73A 0.089(8) 0.079(8) 0.078(7) -0.030(6) 0.015(6) 0.020(6)
N600 0.061(3) 0.047(4) 0.246(10) 0.000 0.000 -0.019(3)
C611 0.074(3) 0.062(4) 0.219(8) -0.016(5) 0.015(4) -0.020(3)
C622 0.067(3) 0.074(5) 0.282(12) -0.023(6) -0.026(5) -0.010(3)
C621 0.069(3) 0.051(3) 0.220(8) 0.004(4) -0.013(4) -0.012(2)
C613 0.111(6) 0.090(6) 0.249(13) -0.051(7) 0.017(7) -0.034(5)
C612 0.091(4) 0.073(4) 0.237(10) -0.039(6) 0.004(6) -0.018(3)
C623 0.090(4) 0.063(4) 0.264(12) -0.018(5) -0.029(6) 0.007(3)
C624 0.111(6) 0.126(8) 0.282(14) -0.046(9) -0.054(8) 0.026(5)
C614 0.210(12) 0.109(8) 0.255(15) -0.036(9) 0.006(11) -0.068(8)
C63A 0.091(8) 0.142(12) 0.132(13) 0.070(11) 0.053(8) 0.023(8)
C65A 0.066(6) 0.163(19) 0.199(18) 0.058(15) 0.049(8) 0.021(9)
C65B 0.13(2) 0.19(3) 0.14(2) 0.07(2) 0.10(2) 0.09(2)
C64B 0.093(12) 0.22(4) 0.056(11) 0.004(15) 0.040(9) 0.005(17)
C63B 0.15(3) 0.089(17) 0.18(3) 0.007(17) 0.08(2) -0.022(17)
C64A 0.145(13) 0.137(14) 0.143(15) -0.025(12) 0.092(12) -0.003(11)

loop_
_atom_type_symbol
_atom_type_description
_atom_type_scat_dispersion_real
_atom_type_scat_dispersion_imag
_atom_type_scat_source
C C 0.0181 0.0091 'International Tables Vol C Tables 4.2.6.8 and 6.1.1.4'
H H 0.0000 0.0000 'International Tables Vol C Tables 4.2.6.8 and 6.1.1.4'
Cl Cl 0.3639 0.7018 'International Tables Vol C Tables 4.2.6.8 and 6.1.1.4'
N N 0.0311 0.0180 'International Tables Vol C Tables 4.2.6.8 and 6.1.1.4'
O O 0.0492 0.0322 'International Tables Vol C Tables 4.2.6.8 and 6.1.1.4'

loop_
_geom_angle_atom_site_label_1
_geom_angle_atom_site_label_2
_geom_angle_atom_site_label_3
_geom_angle
_geom_angle_site_symmetry_1
_geom_angle_site_symmetry_3
C61 C60 C8 177.5(4) . .
C22 N23 C24 109.0(3) . .
C60 C61 C21 176.0(4) . .
C7 N6 C5 108.0(3) . .
C4 N3 C2 108.0(3) . .
C7 C12 C13 106.3(3) . .
C11 C12 C7 120.3(3) . .
C11 C12 C13 133.3(3) . .
N6 C5 C13 109.4(3) . .
C4 C5 N6 131.2(3) . .
C4 C5 C13 119.2(3) . .
C10 C9 C8 123.1(3) . .
N23 C22 C21 130.7(3) . .
N23 C22 C37 108.7(3) . .
C21 C22 C37 120.6(3) . .
C9 C8 C60 121.4(3) . .
C7 C8 C60 121.8(3) . .
C7 C8 C9 116.7(3) . .
N3 C4 C16 109.4(3) . .
C5 C4 N3 130.6(3) . .
C5 C4 C16 119.9(3) . .
N6 C7 C12 110.1(3) . .
N6 C7 C8 128.6(3) . .
C8 C7 C12 121.1(3) . .
C22 C21 C61 121.6(3) . .
C22 C21 C40 117.6(3) . .
C40 C21 C61 120.7(3) . .
C22 C37 C36 106.7(3) . .
C38 C37 C22 119.9(4) . .
C38 C37 C36 133.4(4) . .
C43 C42 C41 121.2(4) . .
C47 N48 C49 120.8(4) . .
C9 C10 C66 121.2(4) . .
C11 C10 C9 118.4(3) . .
C11 C10 C66 120.3(4) . .
C5 C13 C12 106.1(3) . .
C14 C13 C12 132.9(4) . .
C14 C13 C5 120.8(4) . .
C38 C39 C40 117.8(4) . .
C38 C39 C70 121.2(4) . .
C40 C39 C70 121.0(4) . .
N23 C24 C36 108.8(3) . .
C24 C24 N23 132.24(19) 2_545 .
C24 C24 C36 119.0(2) 2_545 .
C39 C38 C37 120.6(4) . .
C42 C41 C58 119.5(4) . .
C46 C41 C42 118.8(4) . .
C46 C41 C58 121.7(4) . .
C58 C59 C1 177.5(5) . .
N3 C2 C17 109.0(3) . .
C1 C2 N3 129.2(4) . .
C1 C2 C17 121.8(4) . .
C24 C36 C37 106.8(3) . .
C35 C36 C37 131.5(4) . .
C35 C36 C24 121.7(4) . .
C59 C58 C41 175.6(5) . .
C55 C50 C49 123.8(4) . .
C51 C50 C55 117.9(4) . .
C51 C50 C49 118.3(4) . .
C10 C66 C68 109.7(4) . .
C10 C66 C69 108.3(4) . .
C67 C66 C10 112.8(4) . .
C67 C66 C68 108.3(4) . .
C67 C66 C69 109.0(5) . .
C68 C66 C69 108.7(4) . .
C21 C40 C39 123.5(4) . .
C39 C70 C72B 107.0(7) . .
C39 C70 C73A 106.9(5) . .
C73B C70 C39 114.5(6) . .
C73B C70 C72B 109.0(11) . .
C71B C70 C39 110.5(7) . .
C71B C70 C73B 109.7(12) . .
C71B C70 C72B 105.7(12) . .
C71A C70 C39 112.0(6) . .
C71A C70 C73A 108.5(8) . .
C72A C70 C39 107.5(5) . .
C72A C70 C71A 108.8(8) . .
C72A C70 C73A 113.3(8) . .
C42 C43 C44 119.3(4) . .
C42 C43 C47 123.0(4) . .
C44 C43 C47 117.7(4) . .
C2 C1 C59 121.4(4) . .
C2 C1 C20 116.7(4) . .
C20 C1 C59 121.9(4) . .
C4 C16 C15 120.8(3) . .
C4 C16 C17 106.6(3) . .
C15 C16 C17 132.5(4) . .
C52 C53 C54 119.6(5) . .
C14 C15 C16 119.8(4) . .
C15 C14 C13 119.5(4) . .
C10 C11 C12 120.3(3) . .
C54 C55 C50 121.6(4) . .
C19 C18 C17 120.0(5) . .
C18 C19 C20 118.5(4) . .
C18 C19 C62 120.0(5) . .
C20 C19 C62 121.4(4) . .
C45 C46 C41 120.8(4) . .
C2 C17 C16 106.9(3) . .
C18 C17 C2 120.0(4) . .
C18 C17 C16 133.0(4) . .
C1 C20 C19 122.9(4) . .
C46 C45 C44 119.8(5) . .
N48 C49 C50 112.8(4) . .
N48 C49 C57 109.7(4) . .
C50 C49 C57 111.5(4) . .
C43 C44 C45 120.2(5) . .
N48 C47 C43 117.8(4) . .
O56 C47 N48 121.7(5) . .
O56 C47 C43 120.5(5) . .
C53 C52 C51 121.0(5) . .
C35 C35 C36 119.3(2) 2_545 .
C50 C51 C52 120.4(5) . .
C55 C54 C53 119.5(5) . .
C19 C62 C65A 111.1(9) . .
C19 C62 C64B 114.0(8) . .
C63A C62 C19 108.2(6) . .
C63A C62 C65A 105.2(10) . .
C65B C62 C19 112.8(10) . .
C65B C62 C64B 109.3(19) . .
C65B C62 C63B 104(2) . .
C63B C62 C19 108.6(11) . .
C63B C62 C64B 107.1(18) . .
C64A C62 C19 106.6(7) . .
C64A C62 C63A 113.2(11) . .
C64A C62 C65A 112.5(11) . .
O503 C502 C501 113.8(6) . .
O506 C502 O503 122.2(6) . .
O506 C502 C501 124.0(7) . .
C502 O503 C504 117.7(6) . .
C505 C504 O503 108.3(8) . .
C611 N600 C611 107.8(10) . 2
C621 N600 C611 108.5(3) . 2
C621 N600 C611 110.2(4) 2 2
C621 N600 C611 110.2(4) . .
C621 N600 C611 108.5(3) 2 .
C621 N600 C621 111.4(9) . 2
C612 C611 N600 115.4(5) . .
C621 C622 C623 112.1(6) . .
N600 C621 C622 115.2(5) . .
C614 C613 C612 112.3(9) . .
C613 C612 C611 111.4(7) . .
C624 C623 C622 114.3(7) . .

loop_
_geom_bond_atom_site_label_1
_geom_bond_atom_site_label_2
_geom_bond_distance
_geom_bond_site_symmetry_2
C60 C61 1.200(5) .
C60 C8 1.419(5) .
N23 C22 1.381(5) .
N23 C24 1.388(5) .
C61 C21 1.440(5) .
N6 C5 1.384(5) .
N6 C7 1.381(4) .
N3 C4 1.392(5) .
N3 C2 1.392(5) .
C12 C7 1.398(5) .
C12 C13 1.451(5) .
C12 C11 1.390(5) .
C5 C4 1.382(5) .
C5 C13 1.414(5) .
C9 C8 1.405(5) .
C9 C10 1.395(5) .
C22 C21 1.389(5) .
C22 C37 1.420(5) .
C8 C7 1.396(5) .
C4 C16 1.397(6) .
C21 C40 1.391(5) .
C37 C38 1.398(5) .
C37 C36 1.440(6) .
C42 C41 1.400(6) .
C42 C43 1.379(6) .
N48 C49 1.442(6) .
N48 C47 1.342(6) .
C10 C66 1.530(5) .
C10 C11 1.389(5) .
C13 C14 1.405(6) .
C39 C38 1.389(6) .
C39 C40 1.408(6) .
C39 C70 1.525(6) .
C24 C24 1.382(7) 2_545
C24 C36 1.413(5) .
C41 C58 1.433(7) .
C41 C46 1.389(7) .
C59 C58 1.204(7) .
C59 C1 1.411(7) .
C2 C1 1.391(5) .
C2 C17 1.401(6) .
C36 C35 1.404(6) .
C50 C55 1.381(6) .
C50 C49 1.521(6) .
C50 C51 1.381(6) .
C66 C67 1.517(6) .
C66 C68 1.536(7) .
C66 C69 1.543(8) .
C70 C73B 1.510(16) .
C70 C71B 1.481(18) .
C70 C72B 1.640(19) .
C70 C71A 1.516(12) .
C70 C72A 1.484(11) .
C70 C73A 1.582(15) .
C43 C44 1.393(7) .
C43 C47 1.500(6) .
C1 C20 1.405(6) .
C16 C15 1.408(6) .
C16 C17 1.445(5) .
C53 C52 1.354(7) .
C53 C54 1.381(7) .
C15 C14 1.376(6) .
C55 C54 1.380(7) .
C18 C19 1.388(7) .
C18 C17 1.399(6) .
C19 C20 1.407(7) .
C19 C62 1.534(6) .
O56 C47 1.237(6) .
C46 C45 1.379(7) .
C45 C44 1.400(7) .
C49 C57 1.521(8) .
C52 C51 1.385(7) .
C35 C35 1.376(9) 2_545
C62 C63A 1.517(14) .
C62 C65A 1.539(17) .
C62 C65B 1.49(3) .
C62 C64B 1.58(2) .
C62 C63B 1.51(3) .
C62 C64A 1.480(17) .
C502 O503 1.290(7) .
C502 C501 1.481(9) .
C502 O506 1.181(7) .
O503 C504 1.443(8) .
C504 C505 1.421(12) .
N600 C611 1.543(10) .
N600 C611 1.544(10) 2
N600 C621 1.491(9) 2
N600 C621 1.491(9) .
C611 C612 1.526(10) .
C622 C621 1.505(10) .
C622 C623 1.529(13) .
C613 C612 1.517(13) .
C613 C614 1.486(15) .
C623 C624 1.483(12) .
